data_1521111
loop_
_publ_author_name
'Han, S.-X.'
'Smith, J.V.'
'Pluth, J.J.'
'Richardson, J.W.jr.'

_publ_section_title
;
 Crystal structure of MAPO-20 sodalite: theoretical analysis of
 three-color ordering of Mg, Al and P in a sodalite unit
;
_journal_name_full 'European Journal of Mineralogy (1,1989-)'
_journal_page_first 787
_journal_page_last 798
_journal_volume 2
_journal_year 1990
_chemical_formula_sum 'C8 H24 Al4 Mg2 N2 O24 P6'
_chemical_name_systematic 'Mg2 ((C H3)4 N)2 (Al4 P6 O24)'
_space_group_IT_number 223
_symmetry_space_group_name_Hall '-P 4n 2 3'
_symmetry_space_group_name_H-M 'P m -3 n'
_cell_angle_alpha 90
_cell_angle_beta 90
_cell_angle_gamma 90
_cell_formula_units_Z 1
_cell_length_a 9.0437
_cell_length_b 9.0437
_cell_length_c 9.0437
_cell_volume 739.671
_citation_journal_id_ASTM EJMIER
_cod_data_source_file Han_EJMIER_1990_667.cif
_cod_data_source_block C8H24Al4Mg2N2O24P6
_cod_original_cell_volume 739.6708
_cod_database_code 1521111

loop_
_symmetry_equiv_pos_as_xyz
x,y,z
-y+1/2,x+1/2,z+1/2
-x,-y,z
y+1/2,-x+1/2,z+1/2
x,-y,-z
y+1/2,x+1/2,-z+1/2
-x,y,-z
-y+1/2,-x+1/2,-z+1/2
z,x,y
-x+1/2,z+1/2,y+1/2
-z,-x,y
x+1/2,-z+1/2,y+1/2
z,-x,-y
x+1/2,z+1/2,-y+1/2
-z,x,-y
-x+1/2,-z+1/2,-y+1/2
y,z,x
y,-z,-x
z+1/2,y+1/2,-x+1/2
-y,z,-x
-z+1/2,-y+1/2,-x+1/2
-y,-z,x
z+1/2,-y+1/2,x+1/2
-z+1/2,y+1/2,x+1/2
-x,-y,-z
y-1/2,-x-1/2,-z-1/2
x,y,-z
-y-1/2,x-1/2,-z-1/2
-x,y,z
-y-1/2,-x-1/2,z-1/2
x,-y,z
y-1/2,x-1/2,z-1/2
-z,-x,-y
x-1/2,-z-1/2,-y-1/2
z,x,-y
-x-1/2,z-1/2,-y-1/2
-z,x,y
-x-1/2,-z-1/2,y-1/2
z,-x,y
x-1/2,z-1/2,y-1/2
-y,-z,-x
-y,z,x
-z-1/2,-y-1/2,x-1/2
y,-z,x
z-1/2,y-1/2,x-1/2
y,z,-x
-z-1/2,y-1/2,-x-1/2
z-1/2,-y-1/2,-x-1/2

loop_
_atom_site_label
_atom_site_type_symbol
_atom_site_fract_x
_atom_site_fract_y
_atom_site_fract_z
_atom_site_occupancy
_atom_site_U_iso_or_equiv
N1 N-3 0 0 0 1 0.0
H8 H-1 0.21382 0.93572 0.96511 0.0417 0.0
H9 H-1 0.09232 0.81061 0.9183 0.0417 0.0
H4 H-1 0.77887 0.00454 0.04639 0.0416 0.0
C4 C+4 0.98377 0.07066 0.85329 0.0417 0.0
O1 O-2 0 0.6562 0.6353 1 0.0
H7 H-1 0.12948 0.8396 0.0926 0.0417 0.0
C2 C+4 0.85895 0.92842 0.04198 0.0416 0.0
H12 H-1 0.07907 0.11902 0.82493 0.0417 0.0
P1 P+5 0.25 0.5 0 1 0.0
Mg1 Mg+2 0.25 0 0.5 0.333 0.0
H5 H-1 0.86992 0.88067 0.1411 0.0416 0.0
C3 C+4 0.11851 0.88735 0.99348 0.0417 0.0
H10 H-1 0.90369 0.14678 0.8577 0.0417 0.0
H3 H-1 0.04973 0.06583 0.21039 0.0416 0.0
H2 H-1 0.13407 0.16194 0.0829 0.0416 0.0
H6 H-1 0.83276 0.85168 0.9668 0.0416 0.0
C1 C+4 0.03876 0.11358 0.11127 0.0417 0.0
H11 H-1 0.95758 0.99392 0.77812 0.0417 0.0
H1 H-1 0.95868 0.1897 0.11568 0.0416 0.0
Al1 Al+3 0.25 0 0.5 0.667 0.0
